data_7706895
loop_
_publ_author_name
'Pischedda, Sara'
'Stoccoro, Sergio'
'Zucca, Antonio'
'Sciortino, Giuseppe'
'Ortu, Fabrizio'
'Clarkson, Guy J.'

_publ_section_title
;
 Synthesis and characterization of new Pd(ii) and Pt(ii) complexes with
 3-substituted 1-(2-pyridyl)imidazo[1,5-a]pyridine ligands.
;
_journal_issue 14
_journal_name_full 'Dalton transactions (Cambridge, England : 2003)'
_journal_page_first 4859
_journal_page_last 4873
_journal_paper_doi 10.1039/d1dt00546d
_journal_volume 50
_journal_year 2021
_chemical_formula_moiety 'C20 H18 Cl N3 Pt'
_chemical_formula_sum 'C20 H18 Cl N3 Pt'
_chemical_formula_weight 530.91
_space_group_crystal_system monoclinic
_space_group_IT_number 14
_space_group_name_Hall '-P 2ybc'
_space_group_name_H-M_alt 'P 1 21/c 1'
_atom_sites_solution_hydrogens geom
_atom_sites_solution_primary dual
_atom_sites_solution_secondary difmap
_audit_creation_date 2020-12-18
_audit_creation_method
;
Olex2 1.3
(compiled 2020.07.31 svn.rc2a77460 for OlexSys, GUI svn.r6145)
;
_audit_update_record
;
2021-02-06 deposited with the CCDC.	2021-03-17 downloaded from the CCDC.
;
_cell_angle_alpha 90
_cell_angle_beta 101.376(4)
_cell_angle_gamma 90
_cell_formula_units_Z 4
_cell_length_a 6.6611(3)
_cell_length_b 17.9170(7)
_cell_length_c 14.6855(6)
_cell_measurement_reflns_used 4103
_cell_measurement_temperature 100
_cell_measurement_theta_max 29.0440
_cell_measurement_theta_min 3.8800
_cell_volume 1718.24(13)
_computing_cell_refinement 'CrysAlisPro 1.171.39.27b (Rigaku OD, 2015)'
_computing_data_collection 'CrysAlisPro 1.171.39.27b (Rigaku OD, 2015)'
_computing_data_reduction 'CrysAlisPro 1.171.39.27b (Rigaku OD, 2015)'
_computing_molecular_graphics 'Olex2 1.3 (Dolomanov et al., 2009)'
_computing_publication_material 'Olex2 1.3 (Dolomanov et al., 2009)'
_computing_structure_refinement 'SHELXL 2018/3 (Sheldrick, 2015)'
_computing_structure_solution 'XS (Sheldrick, 2008)'
_diffrn_ambient_temperature 100.0
_diffrn_detector 'CCD plate'
_diffrn_detector_area_resol_mean 5.1636
_diffrn_detector_type Atlas
_diffrn_measured_fraction_theta_full 0.997
_diffrn_measured_fraction_theta_max 0.997
_diffrn_measurement_details
;
List of Runs (angles in degrees, time in seconds):

  # Type    Start    End  Width  t~exp~   \w     \q     \k     \f   Frames
#--------------------------------------------------------------------------
  1  \w     35.00  70.00   1.00    2.50    --   11.54 178.00 150.00   35
  2  \w    -79.00  15.00   1.00    2.50    --  -12.00 -77.00-150.00   94
  3  \w    -74.00   2.00   1.00    2.50    --  -12.00 -37.00  90.00   76
;
_diffrn_measurement_device 'four-circle diffractometer'
_diffrn_measurement_device_type 'Xcalibur, Atlas'
_diffrn_measurement_method '\w scans'
_diffrn_orient_matrix_type 'CrysAlisPro convention (1999,Acta A55,543-557)'
_diffrn_orient_matrix_UB_11 0.1068772000
_diffrn_orient_matrix_UB_12 0.0061107000
_diffrn_orient_matrix_UB_13 0.0051211000
_diffrn_orient_matrix_UB_21 0.0059121000
_diffrn_orient_matrix_UB_22 0.0093370000
_diffrn_orient_matrix_UB_23 0.0473882000
_diffrn_orient_matrix_UB_31 0.0186113000
_diffrn_orient_matrix_UB_32 -0.0379769000
_diffrn_orient_matrix_UB_33 0.0124707000
_diffrn_radiation_monochromator graphite
_diffrn_radiation_probe x-ray
_diffrn_radiation_type 'Mo K\a'
_diffrn_radiation_wavelength 0.71073
_diffrn_reflns_av_R_equivalents 0.0400
_diffrn_reflns_av_unetI/netI 0.0556
_diffrn_reflns_Laue_measured_fraction_full 0.997
_diffrn_reflns_Laue_measured_fraction_max 0.997
_diffrn_reflns_limit_h_max 8
_diffrn_reflns_limit_h_min -6
_diffrn_reflns_limit_k_max 21
_diffrn_reflns_limit_k_min -13
_diffrn_reflns_limit_l_max 17
_diffrn_reflns_limit_l_min -17
_diffrn_reflns_number 8191
_diffrn_reflns_point_group_measured_fraction_full 0.997
_diffrn_reflns_point_group_measured_fraction_max 0.997
_diffrn_reflns_theta_full 25.242
_diffrn_reflns_theta_max 25.347
_diffrn_reflns_theta_min 3.631
_diffrn_source 'fine-focus sealed X-ray tube'
_diffrn_source_type 'Enhance (Mo) X-ray Source'
_exptl_absorpt_coefficient_mu 8.329
_exptl_absorpt_correction_T_max 0.295
_exptl_absorpt_correction_T_min 0.141
_exptl_absorpt_correction_type analytical
_exptl_absorpt_process_details
;
CrysAlisPro 1.171.39.27b (Rigaku Oxford Diffraction, 2015)
Analytical numeric absorption correction using a multifaceted crystal
			model based on expressions derived by R.C. Clark & J.S. Reid.
(Clark, R. C. & Reid, J. S. (1995). Acta Cryst. A51, 887-897)
Empirical absorption correction using spherical harmonics,
 implemented in SCALE3 ABSPACK scaling algorithm.
;
_exptl_crystal_colour 'clear brown'
_exptl_crystal_colour_lustre clear
_exptl_crystal_colour_primary brown
_exptl_crystal_density_diffrn 2.052
_exptl_crystal_description block
_exptl_crystal_F_000 1016
_exptl_crystal_size_max 0.358
_exptl_crystal_size_mid 0.231
_exptl_crystal_size_min 0.187
_refine_diff_density_max 1.242
_refine_diff_density_min -1.304
_refine_diff_density_rms 0.163
_refine_ls_extinction_method none
_refine_ls_goodness_of_fit_ref 1.035
_refine_ls_hydrogen_treatment constr
_refine_ls_matrix_type full
_refine_ls_number_parameters 236
_refine_ls_number_reflns 3119
_refine_ls_number_restraints 241
_refine_ls_restrained_S_all 1.000
_refine_ls_R_factor_all 0.0436
_refine_ls_R_factor_gt 0.0318
_refine_ls_shift/su_max 0.001
_refine_ls_shift/su_mean 0.000
_refine_ls_structure_factor_coef Fsqd
_refine_ls_weighting_details 'w=1/[\s^2^(Fo^2^)+(0.0179P)^2^] where P=(Fo^2^+2Fc^2^)/3'
_refine_ls_weighting_scheme calc
_refine_ls_wR_factor_gt 0.0549
_refine_ls_wR_factor_ref 0.0586
_reflns_Friedel_coverage 0.000
_reflns_number_gt 2553
_reflns_number_total 3119
_reflns_threshold_expression 'I > 2\s(I)'
_cod_data_source_file d1dt00546d2.cif
_cod_data_source_block otc14
_cod_depositor_comments 'Adding full bibliography for 7706891--7706895.cif.'
_cod_database_code 7706895
_manchester_internal_coll_name otc2
_manchester_internal_coll_client FO/SS/TC
_manchester_internal_coll_type custom
_manchester_internal_coll_frame_time 2.5s
_manchester_internal_coll_frame_width 1
_manchester_internal_coll_frame_method '\w scans'
_manchester_internal_coll_user FO
_manchester_internal_coll_date 22/06/2017
_manchester_internal_process_user FO
_manchester_internal_process_date 29/06/2017
_manchester_internal_solution_user FO
_manchester_internal_solution_date 29/06/2017
_manchester_internal_refinement_user FO
_manchester_internal_refinement_date 18/12/2020
_manchester_internal_validation_user FO
_manchester_internal_validation_date 18/12/2020
_manchester_internal_archive_date 18/12/2020
_shelx_shelxl_version_number 2018/3
_chemical_oxdiff_formula C20ClN3Pt
_chemical_oxdiff_usercomment FO/TC
_shelx_space_group_comment
;
The symmetry employed for this shelxl refinement is uniquely defined
by the following loop, which should always be used as a source of
symmetry information in preference to the above space-group names.
They are only intended as comments.
;
_reflns_odcompleteness_completeness 99.26
_reflns_odcompleteness_iscentric 1
_reflns_odcompleteness_theta 26.32
_olex2_refinement_description
;
1. Fixed Uiso
 At 1.2 times of:
  All C(H) groups
 At 1.5 times of:
  All C(H,H,H) groups
2. Restrained distances
 Pt1-C20 \\sim Pt1-C20A
 with sigma of 0.02
 Pt1-Cl1A \\sim Pt1-Cl1
 with sigma of 0.02
3. Uiso/Uaniso restraints and constraints
Pt1 \\sim Cl1 \\sim C20 \\sim Cl1A \\sim C20A: within 2A with sigma of 0.006
and sigma for terminal atoms of 0.01 within 2A
Uanis(Cl1A) = Uanis(Cl1)
Uanis(C20) = Uanis(C20A)
4. Rigid body (RIGU) restrains
 All non-hydrogen atoms
 with sigma for 1-2 distances of 0.004 and sigma for 1-3 distances of 0.004
5. Others
 Sof(Cl1A)=Sof(C20A)=Sof(H20D)=Sof(H20E)=Sof(H20F)=1-FVAR(1)
 Sof(Cl1)=Sof(C20)=Sof(H20A)=Sof(H20B)=Sof(H20C)=FVAR(1)
6.a Aromatic/amide H refined with riding coordinates:
 C1(H1), C2(H2), C3(H3), C4(H4), C8(H8), C9(H9), C10(H10), C11(H11), C15(H15),
 C16(H16), C17(H17), C18(H18)
6.b Idealised Me refined as rotating group:
 C19(H19A,H19B,H19C), C20(H20A,H20B,H20C), C20A(H20D,H20E,H20F)
;
_olex2_submission_special_instructions 'No special instructions were received'
_oxdiff_exptl_absorpt_empirical_details
;
Empirical correction (ABSPACK) includes:
- Absorption correction using spherical harmonics
- Frame scaling
;
_oxdiff_exptl_absorpt_empirical_full_max 1.124
_oxdiff_exptl_absorpt_empirical_full_min 0.929

loop_
_space_group_symop_operation_xyz
'x, y, z'
'-x, y+1/2, -z+1/2'
'-x, -y, -z'
'x, -y-1/2, z-1/2'

loop_
_atom_site_label
_atom_site_type_symbol
_atom_site_fract_x
_atom_site_fract_y
_atom_site_fract_z
_atom_site_U_iso_or_equiv
_atom_site_adp_type
_atom_site_occupancy
_atom_site_site_symmetry_order
_atom_site_calc_flag
_atom_site_refinement_flags_posn
_atom_site_refinement_flags_adp
_atom_site_refinement_flags_occupancy
_atom_site_disorder_assembly
_atom_site_disorder_group
Pt1 Pt -0.09586(3) 0.37399(2) 0.77939(2) 0.01464(8) Uani 1 1 d D . . . .
N1 N -0.1089(8) 0.4775(2) 0.8465(3) 0.0178(11) Uani 1 1 d . . . . .
N2 N 0.1194(7) 0.4320(2) 0.7289(3) 0.0141(10) Uani 1 1 d . . . . .
N3 N 0.3692(7) 0.4819(2) 0.6728(3) 0.0141(10) Uani 1 1 d . . . . .
C1 C -0.2372(9) 0.4963(3) 0.9027(4) 0.0204(14) Uani 1 1 d . . . . .
H1 H -0.343835 0.462604 0.908982 0.024 Uiso 1 1 calc R U . . .
C2 C -0.2207(10) 0.5622(3) 0.9517(4) 0.0242(14) Uani 1 1 d . . . . .
H2 H -0.312977 0.573632 0.991433 0.029 Uiso 1 1 calc R U . . .
C3 C -0.0659(10) 0.6115(3) 0.9417(4) 0.0268(15) Uani 1 1 d . . . . .
H3 H -0.049035 0.657232 0.975018 0.032 Uiso 1 1 calc R U . . .
C4 C 0.0628(10) 0.5929(3) 0.8824(4) 0.0203(14) Uani 1 1 d . . . . .
H4 H 0.168167 0.626452 0.874084 0.024 Uiso 1 1 calc R U . . .
C5 C 0.0402(9) 0.5261(3) 0.8350(4) 0.0166(12) Uani 1 1 d . . . . .
C6 C 0.1648(9) 0.5010(3) 0.7712(4) 0.0146(12) Uani 1 1 d . . . . .
C7 C 0.3203(9) 0.5335(3) 0.7365(4) 0.0143(12) Uani 1 1 d . . . . .
C8 C 0.4321(10) 0.6011(3) 0.7484(4) 0.0185(13) Uani 1 1 d . . . . .
H8 H 0.402525 0.637632 0.790839 0.022 Uiso 1 1 calc R U . . .
C9 C 0.5817(9) 0.6141(3) 0.6995(4) 0.0223(14) Uani 1 1 d . . . . .
H9 H 0.656624 0.659483 0.707577 0.027 Uiso 1 1 calc R U . . .
C10 C 0.6258(9) 0.5591(3) 0.6359(4) 0.0185(13) Uani 1 1 d . . . . .
H10 H 0.731718 0.567997 0.602370 0.022 Uiso 1 1 calc R U . . .
C11 C 0.5207(9) 0.4958(3) 0.6230(4) 0.0181(13) Uani 1 1 d . . . . .
H11 H 0.549625 0.460057 0.579511 0.022 Uiso 1 1 calc R U . . .
C12 C 0.2405(8) 0.4218(3) 0.6688(4) 0.0128(12) Uani 1 1 d . . . . .
C13 C 0.2420(9) 0.3612(3) 0.5982(4) 0.0151(12) Uani 1 1 d . . . . .
C14 C 0.0750(9) 0.3527(3) 0.5250(4) 0.0161(12) Uani 1 1 d . . . . .
C15 C 0.0908(9) 0.3005(3) 0.4559(4) 0.0180(13) Uani 1 1 d . . . . .
H15 H -0.021702 0.293299 0.405793 0.022 Uiso 1 1 calc R U . . .
C16 C 0.2663(9) 0.2597(3) 0.4595(4) 0.0210(13) Uani 1 1 d . . . . .
H16 H 0.273978 0.225144 0.411189 0.025 Uiso 1 1 calc R U . . .
C17 C 0.4323(10) 0.2678(3) 0.5320(4) 0.0221(13) Uani 1 1 d . . . . .
H17 H 0.553654 0.239632 0.533544 0.026 Uiso 1 1 calc R U . . .
C18 C 0.4178(9) 0.3183(3) 0.6027(4) 0.0186(13) Uani 1 1 d . . . . .
H18 H 0.528420 0.323426 0.654146 0.022 Uiso 1 1 calc R U . . .
C19 C -0.1149(9) 0.3983(3) 0.5172(4) 0.0213(14) Uani 1 1 d . . . . .
H19A H -0.079111 0.451436 0.520152 0.032 Uiso 1 1 calc R U . . .
H19B H -0.183494 0.385862 0.568434 0.032 Uiso 1 1 calc R U . . .
H19C H -0.206870 0.387611 0.457887 0.032 Uiso 1 1 calc R U . . .
Cl1 Cl -0.3402(4) 0.31901(12) 0.84647(19) 0.0226(6) Uani 0.850(5) 1 d D U P A 1
C20 C -0.050(2) 0.2742(5) 0.7155(10) 0.016(2) Uani 0.850(5) 1 d D U P A 1
H20A H -0.109049 0.277479 0.649032 0.024 Uiso 0.850(5) 1 calc R U P A 1
H20B H -0.115527 0.233608 0.743332 0.024 Uiso 0.850(5) 1 calc R U P A 1
H20C H 0.097599 0.264382 0.723877 0.024 Uiso 0.850(5) 1 calc R U P A 1
Cl1A Cl -0.074(4) 0.2621(9) 0.7176(17) 0.0226(6) Uani 0.150(5) 1 d D U P A 2
C20A C -0.343(8) 0.338(4) 0.837(5) 0.016(2) Uani 0.150(5) 1 d D U P A 2
H20D H -0.295088 0.326694 0.902495 0.024 Uiso 0.150(5) 1 calc R U P A 2
H20E H -0.402909 0.293280 0.803884 0.024 Uiso 0.150(5) 1 calc R U P A 2
H20F H -0.446429 0.377673 0.829980 0.024 Uiso 0.150(5) 1 calc R U P A 2

loop_
_atom_site_aniso_label
_atom_site_aniso_U_11
_atom_site_aniso_U_22
_atom_site_aniso_U_33
_atom_site_aniso_U_23
_atom_site_aniso_U_13
_atom_site_aniso_U_12
Pt1 0.01799(14) 0.01242(13) 0.01421(13) 0.00149(9) 0.00491(9) -0.00072(11)
N1 0.029(3) 0.015(2) 0.011(2) 0.0038(19) 0.008(2) 0.005(2)
N2 0.020(3) 0.009(2) 0.016(2) 0.0012(18) 0.007(2) -0.001(2)
N3 0.018(3) 0.010(2) 0.016(2) -0.0005(18) 0.007(2) 0.002(2)
C1 0.024(4) 0.025(3) 0.013(3) 0.006(2) 0.008(3) 0.005(3)
C2 0.031(4) 0.024(3) 0.020(3) 0.003(2) 0.012(3) 0.011(3)
C3 0.039(4) 0.020(3) 0.022(3) 0.001(3) 0.006(3) 0.011(3)
C4 0.037(4) 0.011(3) 0.015(3) 0.001(2) 0.009(3) 0.000(3)
C5 0.022(3) 0.014(3) 0.015(3) 0.004(2) 0.005(2) 0.003(3)
C6 0.021(3) 0.010(3) 0.013(3) -0.002(2) 0.003(2) -0.001(2)
C7 0.022(3) 0.011(3) 0.010(3) -0.002(2) 0.003(2) 0.004(2)
C8 0.028(4) 0.013(3) 0.012(3) 0.000(2) -0.001(2) 0.000(3)
C9 0.023(3) 0.019(3) 0.024(3) 0.003(2) 0.001(3) -0.005(3)
C10 0.019(3) 0.021(3) 0.017(3) 0.006(2) 0.008(3) -0.002(3)
C11 0.018(3) 0.018(3) 0.020(3) 0.004(2) 0.009(3) 0.002(3)
C12 0.015(3) 0.011(3) 0.012(3) 0.003(2) 0.003(2) 0.001(2)
C13 0.021(3) 0.014(3) 0.012(3) 0.002(2) 0.009(2) -0.007(2)
C14 0.020(3) 0.011(3) 0.019(3) 0.006(2) 0.009(2) -0.001(2)
C15 0.025(3) 0.015(3) 0.017(3) 0.002(2) 0.010(3) -0.011(3)
C16 0.029(3) 0.017(3) 0.021(3) -0.002(2) 0.015(3) -0.006(3)
C17 0.030(4) 0.011(3) 0.029(3) -0.001(2) 0.014(3) 0.002(3)
C18 0.021(3) 0.014(3) 0.021(3) 0.001(2) 0.006(3) -0.003(3)
C19 0.020(3) 0.022(3) 0.022(3) 0.001(3) 0.004(3) -0.001(3)
Cl1 0.0265(11) 0.0215(15) 0.0230(12) 0.0048(11) 0.0127(9) -0.0057(10)
C20 0.024(5) 0.007(4) 0.019(4) 0.003(4) 0.010(4) -0.004(4)
Cl1A 0.0265(11) 0.0215(15) 0.0230(12) 0.0048(11) 0.0127(9) -0.0057(10)
C20A 0.024(5) 0.007(4) 0.019(4) 0.003(4) 0.010(4) -0.004(4)

loop_
_atom_type_symbol
_atom_type_description
_atom_type_scat_dispersion_real
_atom_type_scat_dispersion_imag
_atom_type_scat_source
C C 0.0033 0.0016 'International Tables Vol C Tables 4.2.6.8 and 6.1.1.4'
H H 0.0000 0.0000 'International Tables Vol C Tables 4.2.6.8 and 6.1.1.4'
Cl Cl 0.1484 0.1585 'International Tables Vol C Tables 4.2.6.8 and 6.1.1.4'
N N 0.0061 0.0033 'International Tables Vol C Tables 4.2.6.8 and 6.1.1.4'
Pt Pt -1.7033 8.3905 'International Tables Vol C Tables 4.2.6.8 and 6.1.1.4'

loop_
_exptl_crystal_face_index_h
_exptl_crystal_face_index_k
_exptl_crystal_face_index_l
_exptl_crystal_face_perp_dist
-1 -3 -20 0.0849
0 -14 -16 0.0969
1 -25 4 0.1559
-1 7 -19 0.1128
8 3 -13 0.1204
-8 -9 13 0.1485
-1 24 -5 0.1969
2 24 3 0.1901
-6 -1 -14 0.0740
5 6 13 0.1131
-5 -10 -13 0.0712
-4 1 20 0.1175
-4 23 1 0.2042
-8 1 15 0.1049
9 4 -5 0.1279
9 -4 -3 0.1467
8 -10 -13 0.1291
7 2 -16 0.1191
-8 -4 -8 0.0807

loop_
_geom_angle_atom_site_label_1
_geom_angle_atom_site_label_2
_geom_angle_atom_site_label_3
_geom_angle
_geom_angle_site_symmetry_1
_geom_angle_site_symmetry_3
_geom_angle_publ_flag
N1 Pt1 Cl1 94.54(14) . . ?
N1 Pt1 Cl1A 176.4(7) . . ?
N2 Pt1 N1 79.47(17) . . ?
N2 Pt1 Cl1 173.96(14) . . ?
N2 Pt1 C20 95.6(3) . . ?
N2 Pt1 Cl1A 101.9(5) . . ?
N2 Pt1 C20A 167.0(19) . . ?
C20 Pt1 N1 173.9(4) . . ?
C20 Pt1 Cl1 90.3(3) . . ?
C20A Pt1 N1 89(2) . . ?
C20A Pt1 Cl1A 90(2) . . ?
C1 N1 Pt1 126.7(4) . . ?
C1 N1 C5 119.0(5) . . ?
C5 N1 Pt1 114.1(3) . . ?
C6 N2 Pt1 113.5(3) . . ?
C12 N2 Pt1 138.0(4) . . ?
C12 N2 C6 108.4(4) . . ?
C11 N3 C7 121.7(5) . . ?
C12 N3 C7 108.7(4) . . ?
C12 N3 C11 129.5(5) . . ?
N1 C1 H1 118.6 . . ?
N1 C1 C2 122.8(6) . . ?
C2 C1 H1 118.6 . . ?
C1 C2 H2 120.8 . . ?
C1 C2 C3 118.4(5) . . ?
C3 C2 H2 120.8 . . ?
C2 C3 H3 120.6 . . ?
C4 C3 C2 118.7(5) . . ?
C4 C3 H3 120.6 . . ?
C3 C4 H4 119.7 . . ?
C5 C4 C3 120.6(6) . . ?
C5 C4 H4 119.7 . . ?
N1 C5 C4 120.3(5) . . ?
N1 C5 C6 114.2(5) . . ?
C4 C5 C6 125.4(5) . . ?
N2 C6 C5 117.8(5) . . ?
C7 C6 N2 108.9(4) . . ?
C7 C6 C5 133.2(5) . . ?
N3 C7 C8 117.6(5) . . ?
C6 C7 N3 105.2(5) . . ?
C6 C7 C8 137.3(5) . . ?
C7 C8 H8 119.9 . . ?
C9 C8 C7 120.2(5) . . ?
C9 C8 H8 119.9 . . ?
C8 C9 H9 120.1 . . ?
C8 C9 C10 119.8(6) . . ?
C10 C9 H9 120.1 . . ?
C9 C10 H10 119.6 . . ?
C11 C10 C9 120.8(5) . . ?
C11 C10 H10 119.6 . . ?
N3 C11 H11 120.0 . . ?
C10 C11 N3 119.9(5) . . ?
C10 C11 H11 120.0 . . ?
N2 C12 N3 108.8(4) . . ?
N2 C12 C13 130.5(5) . . ?
N3 C12 C13 120.5(4) . . ?
C14 C13 C12 119.9(5) . . ?
C18 C13 C12 119.1(5) . . ?
C18 C13 C14 120.8(5) . . ?
C13 C14 C15 118.0(5) . . ?
C13 C14 C19 122.3(5) . . ?
C15 C14 C19 119.6(5) . . ?
C14 C15 H15 119.5 . . ?
C16 C15 C14 121.0(6) . . ?
C16 C15 H15 119.5 . . ?
C15 C16 H16 119.4 . . ?
C15 C16 C17 121.3(5) . . ?
C17 C16 H16 119.4 . . ?
C16 C17 H17 120.7 . . ?
C16 C17 C18 118.7(6) . . ?
C18 C17 H17 120.7 . . ?
C13 C18 C17 120.3(6) . . ?
C13 C18 H18 119.9 . . ?
C17 C18 H18 119.9 . . ?
C14 C19 H19A 109.5 . . ?
C14 C19 H19B 109.5 . . ?
C14 C19 H19C 109.5 . . ?
H19A C19 H19B 109.5 . . ?
H19A C19 H19C 109.5 . . ?
H19B C19 H19C 109.5 . . ?
Pt1 C20 H20A 109.5 . . ?
Pt1 C20 H20B 109.5 . . ?
Pt1 C20 H20C 109.5 . . ?
H20A C20 H20B 109.5 . . ?
H20A C20 H20C 109.5 . . ?
H20B C20 H20C 109.5 . . ?
Pt1 C20A H20D 109.5 . . ?
Pt1 C20A H20E 109.5 . . ?
Pt1 C20A H20F 109.5 . . ?
H20D C20A H20E 109.5 . . ?
H20D C20A H20F 109.5 . . ?
H20E C20A H20F 109.5 . . ?

loop_
_geom_bond_atom_site_label_1
_geom_bond_atom_site_label_2
_geom_bond_distance
_geom_bond_site_symmetry_2
_geom_bond_publ_flag
Pt1 N1 2.109(4) . ?
Pt1 N2 2.027(4) . ?
Pt1 Cl1 2.2853(18) . ?
Pt1 C20 2.070(10) . ?
Pt1 Cl1A 2.217(16) . ?
Pt1 C20A 2.09(2) . ?
N1 C1 1.343(6) . ?
N1 C5 1.356(7) . ?
N2 C6 1.390(7) . ?
N2 C12 1.320(6) . ?
N3 C7 1.399(6) . ?
N3 C11 1.381(6) . ?
N3 C12 1.370(7) . ?
C1 H1 0.9500 . ?
C1 C2 1.376(8) . ?
C2 H2 0.9500 . ?
C2 C3 1.388(8) . ?
C3 H3 0.9500 . ?
C3 C4 1.378(8) . ?
C4 H4 0.9500 . ?
C4 C5 1.378(7) . ?
C5 C6 1.440(7) . ?
C6 C7 1.371(7) . ?
C7 C8 1.416(8) . ?
C8 H8 0.9500 . ?
C8 C9 1.358(8) . ?
C9 H9 0.9500 . ?
C9 C10 1.427(8) . ?
C10 H10 0.9500 . ?
C10 C11 1.328(8) . ?
C11 H11 0.9500 . ?
C12 C13 1.502(7) . ?
C13 C14 1.395(8) . ?
C13 C18 1.392(8) . ?
C14 C15 1.399(7) . ?
C14 C19 1.491(8) . ?
C15 H15 0.9500 . ?
C15 C16 1.371(8) . ?
C16 H16 0.9500 . ?
C16 C17 1.383(8) . ?
C17 H17 0.9500 . ?
C17 C18 1.395(7) . ?
C18 H18 0.9500 . ?
C19 H19A 0.9800 . ?
C19 H19B 0.9800 . ?
C19 H19C 0.9800 . ?
C20 H20A 0.9800 . ?
C20 H20B 0.9800 . ?
C20 H20C 0.9800 . ?
C20A H20D 0.9800 . ?
C20A H20E 0.9800 . ?
C20A H20F 0.9800 . ?

loop_
_geom_torsion_atom_site_label_1
_geom_torsion_atom_site_label_2
_geom_torsion_atom_site_label_3
_geom_torsion_atom_site_label_4
_geom_torsion
_geom_torsion_site_symmetry_1
_geom_torsion_site_symmetry_2
_geom_torsion_site_symmetry_3
_geom_torsion_site_symmetry_4
_geom_torsion_publ_flag
Pt1 N1 C1 C2 172.7(4) . . . . ?
Pt1 N1 C5 C4 -173.5(4) . . . . ?
Pt1 N1 C5 C6 6.4(6) . . . . ?
Pt1 N2 C6 C5 -7.4(7) . . . . ?
Pt1 N2 C6 C7 176.2(4) . . . . ?
Pt1 N2 C12 N3 -173.9(4) . . . . ?
Pt1 N2 C12 C13 11.3(10) . . . . ?
N1 C1 C2 C3 0.6(9) . . . . ?
N1 C5 C6 N2 0.5(8) . . . . ?
N1 C5 C6 C7 175.9(6) . . . . ?
N2 C6 C7 N3 -0.6(6) . . . . ?
N2 C6 C7 C8 178.9(7) . . . . ?
N2 C12 C13 C14 63.7(8) . . . . ?
N2 C12 C13 C18 -121.7(6) . . . . ?
N3 C7 C8 C9 -0.4(9) . . . . ?
N3 C12 C13 C14 -110.6(6) . . . . ?
N3 C12 C13 C18 64.1(7) . . . . ?
C1 N1 C5 C4 1.8(8) . . . . ?
C1 N1 C5 C6 -178.3(5) . . . . ?
C1 C2 C3 C4 0.8(9) . . . . ?
C2 C3 C4 C5 -0.9(9) . . . . ?
C3 C4 C5 N1 -0.3(9) . . . . ?
C3 C4 C5 C6 179.7(6) . . . . ?
C4 C5 C6 N2 -179.6(5) . . . . ?
C4 C5 C6 C7 -4.2(11) . . . . ?
C5 N1 C1 C2 -1.9(9) . . . . ?
C5 C6 C7 N3 -176.3(6) . . . . ?
C5 C6 C7 C8 3.2(13) . . . . ?
C6 N2 C12 N3 1.8(6) . . . . ?
C6 N2 C12 C13 -173.0(6) . . . . ?
C6 C7 C8 C9 -179.9(7) . . . . ?
C7 N3 C11 C10 0.9(9) . . . . ?
C7 N3 C12 N2 -2.2(6) . . . . ?
C7 N3 C12 C13 173.2(5) . . . . ?
C7 C8 C9 C10 0.0(9) . . . . ?
C8 C9 C10 C11 0.9(9) . . . . ?
C9 C10 C11 N3 -1.3(9) . . . . ?
C11 N3 C7 C6 179.6(5) . . . . ?
C11 N3 C7 C8 0.0(8) . . . . ?
C11 N3 C12 N2 -179.9(5) . . . . ?
C11 N3 C12 C13 -4.5(9) . . . . ?
C12 N2 C6 C5 175.7(5) . . . . ?
C12 N2 C6 C7 -0.7(6) . . . . ?
C12 N3 C7 C6 1.7(6) . . . . ?
C12 N3 C7 C8 -177.9(5) . . . . ?
C12 N3 C11 C10 178.3(6) . . . . ?
C12 C13 C14 C15 173.9(5) . . . . ?
C12 C13 C14 C19 -4.7(8) . . . . ?
C12 C13 C18 C17 -172.4(5) . . . . ?
C13 C14 C15 C16 -0.9(8) . . . . ?
C14 C13 C18 C17 2.3(8) . . . . ?
C14 C15 C16 C17 1.0(8) . . . . ?
C15 C16 C17 C18 0.6(8) . . . . ?
C16 C17 C18 C13 -2.2(8) . . . . ?
C18 C13 C14 C15 -0.7(7) . . . . ?
C18 C13 C14 C19 -179.2(5) . . . . ?
C19 C14 C15 C16 177.7(5) . . . . ?

loop_
_exptl_oxdiff_crystal_face_indexfrac_h
_exptl_oxdiff_crystal_face_indexfrac_k
_exptl_oxdiff_crystal_face_indexfrac_l
_exptl_oxdiff_crystal_face_x
_exptl_oxdiff_crystal_face_y
_exptl_oxdiff_crystal_face_z
-1.0000 -3.0000 -20.0000 -0.2276 -0.9817 -0.1541
0.0000 -14.0000 -16.0000 -0.1675 -0.8889 0.3321
1.0000 -25.0000 4.0000 -0.0254 -0.0380 1.0179
-1.0000 7.0000 -19.0000 -0.1614 -0.8409 -0.5214
8.0000 3.0000 -13.0000 0.8068 -0.5407 -0.1272
-8.0000 -9.0000 13.0000 -0.8434 0.4847 0.3550
-1.0000 24.0000 -5.0000 0.0142 -0.0188 -0.9924
2.0000 24.0000 3.0000 0.3758 0.3781 -0.8368
-6.0000 -1.0000 -14.0000 -0.7191 -0.7082 -0.2483
5.0000 6.0000 13.0000 0.6376 0.7016 0.0273
-5.0000 -10.0000 -13.0000 -0.6621 -0.7390 0.1246
-4.0000 1.0000 20.0000 -0.3190 0.9335 0.1370
-4.0000 23.0000 1.0000 -0.2818 0.2385 -0.9354
-8.0000 1.0000 15.0000 -0.7721 0.6729 0.0002
9.0000 4.0000 -5.0000 0.9607 -0.1464 -0.0468
9.0000 -4.0000 -3.0000 0.9221 -0.1263 0.2820
8.0000 -10.0000 -13.0000 0.7273 -0.6621 0.3665
7.0000 2.0000 -16.0000 0.6784 -0.6982 -0.1452
-8.0000 -4.0000 -8.0000 -0.9204 -0.4638 -0.0967
